data_7239754
loop_
_publ_author_name
'Yang, Ying-Jie'
'Li, Yue-Hua'
'Liu, Dong'
'Cui, Guang-Hua'

_publ_section_title
;
 A dual-responsive luminescent sensor based on a water-stable Cd(ii)-MOF
 for the highly selective and sensitive detection of acetylacetone and
 Cr2O72&#x2212; in aqueous solutions
;
_journal_issue 7
_journal_name_full CrystEngComm
_journal_page_first 1166
_journal_page_last 1175
_journal_paper_doi 10.1039/C9CE01546A
_journal_volume 22
_journal_year 2020
_chemical_formula_sum 'C32 H26 Cd N4 O4'
_chemical_formula_weight 642.97
_space_group_crystal_system monoclinic
_space_group_IT_number 14
_space_group_name_Hall '-P 2ybc'
_space_group_name_H-M_alt 'P 1 21/c 1'
_atom_sites_solution_hydrogens geom
_audit_creation_method SHELXL-2018/1
_audit_update_record
;
2019-03-28 deposited with the CCDC.	2020-01-14 downloaded from the CCDC.
;
_cell_angle_alpha 90
_cell_angle_beta 107.0280(10)
_cell_angle_gamma 90
_cell_formula_units_Z 4
_cell_length_a 15.5031(9)
_cell_length_b 10.5717(6)
_cell_length_c 18.4527(11)
_cell_measurement_reflns_used 8816
_cell_measurement_temperature 296(2)
_cell_measurement_theta_max 24.18
_cell_measurement_theta_min 3.02
_cell_volume 2891.7(3)
_computing_cell_refinement 'SAINT (Bruker, 1999)'
_computing_data_collection 'SMART (Bruker, 1998)'
_computing_data_reduction SAINT
_computing_molecular_graphics 'Bruker SHELXTL'
_computing_publication_material 'Bruker SHELXTL'
_computing_structure_refinement 'SHELXL-2018/1 (Sheldrick, 2018)'
_computing_structure_solution 'SHELXT 2014/5 (Sheldrick, 2014)'
_diffrn_ambient_temperature 296(2)
_diffrn_measured_fraction_theta_full 0.995
_diffrn_measured_fraction_theta_max 0.993
_diffrn_measurement_device_type 'Bruker SMART CCD area-detector'
_diffrn_measurement_method '\w scans'
_diffrn_radiation_monochromator graphite
_diffrn_radiation_source 'fine--focus sealed tube'
_diffrn_radiation_type MoK\a
_diffrn_radiation_wavelength 0.71073
_diffrn_reflns_av_R_equivalents 0.0240
_diffrn_reflns_av_unetI/netI 0.0181
_diffrn_reflns_Laue_measured_fraction_full 0.995
_diffrn_reflns_Laue_measured_fraction_max 0.993
_diffrn_reflns_limit_h_max 16
_diffrn_reflns_limit_h_min -20
_diffrn_reflns_limit_k_max 14
_diffrn_reflns_limit_k_min -14
_diffrn_reflns_limit_l_max 24
_diffrn_reflns_limit_l_min -24
_diffrn_reflns_number 40688
_diffrn_reflns_point_group_measured_fraction_full 0.995
_diffrn_reflns_point_group_measured_fraction_max 0.993
_diffrn_reflns_theta_full 25.242
_diffrn_reflns_theta_max 28.326
_diffrn_reflns_theta_min 2.246
_exptl_absorpt_coefficient_mu 0.799
_exptl_absorpt_correction_T_max 0.8817
_exptl_absorpt_correction_T_min 0.8219
_exptl_absorpt_correction_type multi-scan
_exptl_absorpt_process_details '(<i>SADABS</i>; Sheldrick, 1996)'
_exptl_crystal_colour colourless
_exptl_crystal_density_diffrn 1.477
_exptl_crystal_description block
_exptl_crystal_F_000 1304
_exptl_crystal_size_max 0.20
_exptl_crystal_size_mid 0.18
_exptl_crystal_size_min 0.17
_refine_diff_density_max 0.418
_refine_diff_density_min -0.987
_refine_diff_density_rms 0.160
_refine_ls_extinction_method none
_refine_ls_goodness_of_fit_ref 1.079
_refine_ls_hydrogen_treatment constr
_refine_ls_matrix_type full
_refine_ls_number_parameters 372
_refine_ls_number_reflns 7155
_refine_ls_number_restraints 0
_refine_ls_restrained_S_all 1.079
_refine_ls_R_factor_all 0.0335
_refine_ls_R_factor_gt 0.0267
_refine_ls_shift/su_max 0.002
_refine_ls_shift/su_mean 0.000
_refine_ls_structure_factor_coef Fsqd
_refine_ls_weighting_details 'w=1/[\s^2^(Fo^2^)+(0.0655P)^2^+0.9007P] where P=(Fo^2^+2Fc^2^)/3'
_refine_ls_weighting_scheme calc
_refine_ls_wR_factor_gt 0.0887
_refine_ls_wR_factor_ref 0.0996
_reflns_Friedel_coverage 0.000
_reflns_number_gt 6402
_reflns_number_total 7155
_reflns_threshold_expression 'I > 2\s(I)'
_cod_data_source_file c9ce01546a2.cif
_cod_data_source_block 2
_cod_depositor_comments
;Adding full bibliography for 7239753--7239754.cif.

 Adding full bibliography for 7239753--7239754.cif.
;
_cod_original_sg_symbol_H-M 'P 21/c'
_cod_database_code 7239754
_shelx_shelxl_version_number 2018/1
_shelx_space_group_comment
;
The symmetry employed for this shelxl refinement is uniquely defined
by the following loop, which should always be used as a source of
symmetry information in preference to the above space-group names.
They are only intended as comments.
;

loop_
_space_group_symop_operation_xyz
'x, y, z'
'-x, y+1/2, -z+1/2'
'-x, -y, -z'
'x, -y-1/2, z-1/2'

loop_
_atom_site_label
_atom_site_type_symbol
_atom_site_fract_x
_atom_site_fract_y
_atom_site_fract_z
_atom_site_U_iso_or_equiv
_atom_site_adp_type
_atom_site_occupancy
_atom_site_site_symmetry_order
_atom_site_calc_flag
_atom_site_refinement_flags_posn
_atom_site_refinement_flags_adp
Cd1 Cd 0.71900(2) 0.46298(2) 0.48741(2) 0.03126(7) Uani 1 1 d . .
O1 O 0.68184(15) 0.53188(19) 0.58929(12) 0.0584(5) Uani 1 1 d . .
O3 O 0.76173(19) 0.96689(15) 0.88902(13) 0.0610(6) Uani 1 1 d . .
N4 N 0.47892(12) 0.21052(16) 0.42708(10) 0.0372(4) Uani 1 1 d . .
N3 N 0.58423(11) 0.35640(15) 0.43366(9) 0.0329(3) Uani 1 1 d . .
N1 N 0.78997(12) 0.27040(18) 0.50282(10) 0.0384(4) Uani 1 1 d . .
N2 N 0.83691(13) 0.07964(19) 0.48252(12) 0.0463(4) Uani 1 1 d . .
C7 C 0.83838(13) 0.76627(18) 0.81173(11) 0.0328(4) Uani 1 1 d . .
O2 O 0.82480(14) 0.5489(2) 0.60380(12) 0.0702(7) Uani 1 1 d . .
O4 O 0.70038(16) 0.8145(2) 0.93522(12) 0.0758(7) Uani 1 1 d . .
C12 C 0.84525(13) 0.69284(18) 0.74817(11) 0.0336(4) Uani 1 1 d . .
C5 C 0.75556(14) 0.76776(19) 0.83011(11) 0.0349(4) Uani 1 1 d . .
C2 C 0.76668(14) 0.62875(18) 0.70297(11) 0.0334(4) Uani 1 1 d . .
C4 C 0.68486(15) 0.6946(2) 0.79004(13) 0.0430(5) Uani 1 1 d . .
H4 H 0.633113 0.688905 0.805615 0.052 Uiso 1 1 calc R U
C3 C 0.68991(15) 0.6284(2) 0.72587(12) 0.0413(5) Uani 1 1 d . .
H3 H 0.639931 0.582885 0.697861 0.050 Uiso 1 1 calc R U
C6 C 0.73972(16) 0.8533(2) 0.89024(12) 0.0425(5) Uani 1 1 d . .
C25 C 0.57120(14) 0.28781(19) 0.36687(11) 0.0343(4) Uani 1 1 d . .
C32 C 0.45713(16) 0.0145(2) 0.49095(16) 0.0442(5) Uani 1 1 d . .
H32 H 0.419329 -0.042320 0.505285 0.053 Uiso 1 1 calc R U
C26 C 0.61114(17) 0.2996(2) 0.30892(13) 0.0473(5) Uani 1 1 d . .
H26 H 0.653293 0.362676 0.309849 0.057 Uiso 1 1 calc R U
C1 C 0.75964(16) 0.5666(2) 0.62805(12) 0.0382(4) Uani 1 1 d . .
C30 C 0.50635(15) 0.1944(2) 0.36304(12) 0.0387(4) Uani 1 1 d . .
C22 C 0.97269(18) -0.0347(2) 0.47374(18) 0.0521(7) Uani 1 1 d . .
H22 H 0.998946 -0.096702 0.451342 0.063 Uiso 1 1 calc R U
C31 C 0.41409(15) 0.1311(2) 0.44909(15) 0.0456(5) Uani 1 1 d . .
H31A H 0.366741 0.106282 0.404063 0.055 Uiso 1 1 calc R U
H31B H 0.386559 0.179585 0.481095 0.055 Uiso 1 1 calc R U
C24 C 0.52778(13) 0.30625(18) 0.46794(11) 0.0319(4) Uani 1 1 d . .
C11 C 0.92986(16) 0.6897(3) 0.73259(15) 0.0534(6) Uani 1 1 d . .
H11 H 0.936107 0.642017 0.692082 0.064 Uiso 1 1 calc R U
C20 C 0.81486(15) 0.0707(2) 0.54918(14) 0.0424(5) Uani 1 1 d . .
C15 C 0.78409(13) 0.19033(19) 0.56134(12) 0.0362(4) Uani 1 1 d . .
C16 C 0.75597(15) 0.2144(2) 0.62517(13) 0.0437(5) Uani 1 1 d . .
H16 H 0.733737 0.293262 0.633158 0.052 Uiso 1 1 calc R U
C14 C 0.82260(15) 0.2008(2) 0.45759(13) 0.0437(5) Uani 1 1 d . .
C29 C 0.48105(18) 0.1080(2) 0.30325(15) 0.0533(6) Uani 1 1 d . .
H29 H 0.438175 0.045612 0.301394 0.064 Uiso 1 1 calc R U
C27 C 0.58578(19) 0.2141(3) 0.24983(15) 0.0605(7) Uani 1 1 d . .
H27 H 0.611836 0.219865 0.210510 0.073 Uiso 1 1 calc R U
C21 C 0.8723(2) -0.0239(3) 0.4463(2) 0.0593(8) Uani 1 1 d . .
H21A H 0.853762 -0.010463 0.391930 0.071 Uiso 1 1 calc R U
H21B H 0.845933 -0.102987 0.456054 0.071 Uiso 1 1 calc R U
C10 C 1.00180(18) 0.7557(4) 0.77631(19) 0.0704(8) Uani 1 1 d . .
H10 H 1.056555 0.752355 0.765259 0.084 Uiso 1 1 calc R U
C23 C 0.51745(16) 0.3443(2) 0.54162(12) 0.0428(5) Uani 1 1 d . .
H23A H 0.457069 0.374004 0.534746 0.064 Uiso 1 1 calc R U
H23B H 0.559470 0.410700 0.562885 0.064 Uiso 1 1 calc R U
H23C H 0.529074 0.272980 0.575307 0.064 Uiso 1 1 calc R U
C8 C 0.91536(16) 0.8334(2) 0.85515(14) 0.0463(5) Uani 1 1 d . .
H8 H 0.911696 0.881450 0.896349 0.056 Uiso 1 1 calc R U
C19 C 0.8210(2) -0.0277(2) 0.6013(2) 0.0582(7) Uani 1 1 d . .
H19 H 0.841987 -0.107373 0.593438 0.070 Uiso 1 1 calc R U
C17 C 0.76242(18) 0.1169(3) 0.67594(16) 0.0554(6) Uani 1 1 d . .
H17 H 0.744738 0.130265 0.719336 0.066 Uiso 1 1 calc R U
C28 C 0.52272(19) 0.1199(3) 0.24731(16) 0.0607(7) Uani 1 1 d . .
H28 H 0.508297 0.063520 0.206862 0.073 Uiso 1 1 calc R U
C18 C 0.7951(2) -0.0019(3) 0.6634(2) 0.0656(8) Uani 1 1 d . .
H18 H 0.799039 -0.065288 0.699207 0.079 Uiso 1 1 calc R U
C9 C 0.99464(18) 0.8284(3) 0.83741(18) 0.0628(7) Uani 1 1 d . .
H9 H 1.044296 0.873734 0.866209 0.075 Uiso 1 1 calc R U
C13 C 0.8444(2) 0.2461(3) 0.38826(16) 0.0698(9) Uani 1 1 d . .
H13A H 0.807094 0.202573 0.344614 0.105 Uiso 1 1 calc R U
H13B H 0.906697 0.229371 0.393196 0.105 Uiso 1 1 calc R U
H13C H 0.833310 0.335385 0.382440 0.105 Uiso 1 1 calc R U

loop_
_atom_site_aniso_label
_atom_site_aniso_U_11
_atom_site_aniso_U_22
_atom_site_aniso_U_33
_atom_site_aniso_U_23
_atom_site_aniso_U_13
_atom_site_aniso_U_12
Cd1 0.04124(10) 0.02736(10) 0.02837(9) 0.00147(4) 0.01517(7) 0.00298(5)
O1 0.0569(11) 0.0809(15) 0.0407(10) -0.0267(8) 0.0196(9) -0.0182(9)
O3 0.1019(18) 0.0353(10) 0.0576(12) -0.0088(7) 0.0418(12) 0.0078(8)
N4 0.0394(9) 0.0322(8) 0.0419(9) 0.0028(7) 0.0148(7) -0.0022(7)
N3 0.0396(8) 0.0300(8) 0.0327(8) 0.0004(6) 0.0164(7) 0.0007(6)
N1 0.0448(9) 0.0366(9) 0.0359(9) 0.0020(7) 0.0154(8) 0.0127(7)
N2 0.0425(10) 0.0376(9) 0.0575(12) -0.0108(9) 0.0126(9) 0.0111(8)
C7 0.0383(9) 0.0267(9) 0.0311(9) 0.0021(7) 0.0067(8) 0.0041(7)
O2 0.0524(11) 0.1116(19) 0.0479(11) -0.0307(11) 0.0169(9) 0.0122(10)
O4 0.1043(17) 0.0776(14) 0.0660(13) -0.0271(11) 0.0570(13) -0.0240(12)
C12 0.0366(9) 0.0311(9) 0.0330(9) 0.0023(7) 0.0098(8) 0.0062(7)
C5 0.0458(11) 0.0305(9) 0.0292(9) -0.0009(7) 0.0125(8) 0.0065(8)
C2 0.0426(10) 0.0290(9) 0.0295(9) -0.0024(7) 0.0118(8) 0.0044(8)
C4 0.0420(11) 0.0505(12) 0.0406(11) -0.0084(9) 0.0185(9) -0.0002(9)
C3 0.0404(11) 0.0455(12) 0.0386(11) -0.0115(9) 0.0123(9) -0.0052(9)
C6 0.0512(12) 0.0447(12) 0.0313(10) -0.0087(9) 0.0116(9) 0.0070(9)
C25 0.0392(10) 0.0332(10) 0.0316(9) 0.0001(7) 0.0121(8) 0.0016(8)
C32 0.0429(12) 0.0373(11) 0.0575(15) 0.0033(10) 0.0227(11) -0.0109(9)
C26 0.0543(13) 0.0555(14) 0.0377(11) -0.0063(10) 0.0219(10) -0.0069(11)
C1 0.0523(12) 0.0317(9) 0.0323(10) -0.0009(8) 0.0150(9) 0.0069(9)
C30 0.0432(11) 0.0337(10) 0.0404(11) -0.0013(8) 0.0142(9) 0.0001(8)
C22 0.0485(14) 0.0388(13) 0.0660(17) -0.0215(10) 0.0120(12) 0.0143(9)
C31 0.0375(11) 0.0431(12) 0.0597(14) 0.0037(10) 0.0200(10) -0.0057(9)
C24 0.0348(9) 0.0288(9) 0.0342(9) 0.0041(7) 0.0135(7) 0.0045(7)
C11 0.0428(12) 0.0668(16) 0.0538(14) -0.0123(12) 0.0192(11) 0.0035(11)
C20 0.0362(10) 0.0336(10) 0.0553(14) -0.0010(10) 0.0099(10) 0.0040(8)
C15 0.0339(9) 0.0323(10) 0.0411(11) 0.0027(8) 0.0089(8) 0.0053(7)
C16 0.0476(12) 0.0423(12) 0.0430(12) 0.0047(9) 0.0158(10) 0.0054(9)
C14 0.0412(11) 0.0488(12) 0.0409(11) -0.0030(9) 0.0116(9) 0.0147(9)
C29 0.0561(14) 0.0467(13) 0.0546(14) -0.0145(11) 0.0124(11) -0.0095(11)
C27 0.0643(16) 0.083(2) 0.0404(12) -0.0187(13) 0.0245(12) -0.0069(14)
C21 0.0525(15) 0.0461(14) 0.074(2) -0.0257(13) 0.0102(14) 0.0119(11)
C10 0.0373(13) 0.099(2) 0.077(2) -0.0147(19) 0.0203(13) -0.0042(14)
C23 0.0478(12) 0.0488(12) 0.0383(11) 0.0002(9) 0.0226(9) 0.0000(10)
C8 0.0489(12) 0.0409(11) 0.0431(12) -0.0059(9) 0.0041(10) -0.0032(9)
C19 0.0563(15) 0.0330(12) 0.081(2) 0.0122(11) 0.0128(15) 0.0074(10)
C17 0.0558(14) 0.0598(15) 0.0527(14) 0.0151(12) 0.0194(12) 0.0018(12)
C28 0.0653(16) 0.0673(17) 0.0483(14) -0.0278(13) 0.0146(12) -0.0039(13)
C18 0.0622(17) 0.0515(15) 0.079(2) 0.0317(16) 0.0149(15) 0.0035(14)
C9 0.0431(13) 0.0696(18) 0.0678(18) -0.0101(15) 0.0039(12) -0.0122(12)
C13 0.086(2) 0.082(2) 0.0526(15) 0.0093(15) 0.0384(15) 0.0323(17)

loop_
_atom_type_symbol
_atom_type_description
_atom_type_scat_dispersion_real
_atom_type_scat_dispersion_imag
_atom_type_scat_source
C C 0.0033 0.0016 'International Tables Vol C Tables 4.2.6.8 and 6.1.1.4'
H H 0.0000 0.0000 'International Tables Vol C Tables 4.2.6.8 and 6.1.1.4'
N N 0.0061 0.0033 'International Tables Vol C Tables 4.2.6.8 and 6.1.1.4'
O O 0.0106 0.0060 'International Tables Vol C Tables 4.2.6.8 and 6.1.1.4'
Cd Cd -0.8075 1.2024 'International Tables Vol C Tables 4.2.6.8 and 6.1.1.4'

loop_
_geom_angle_atom_site_label_1
_geom_angle_atom_site_label_2
_geom_angle_atom_site_label_3
_geom_angle
_geom_angle_site_symmetry_1
_geom_angle_site_symmetry_3
O3 Cd1 O1 141.59(8) 4_575 .
O3 Cd1 N1 98.62(7) 4_575 .
O1 Cd1 N1 114.60(7) . .
O3 Cd1 N3 104.92(8) 4_575 .
O1 Cd1 N3 95.48(6) . .
N1 Cd1 N3 87.78(6) . .
O3 Cd1 O2 107.83(9) 4_575 .
O1 Cd1 O2 54.42(7) . .
N1 Cd1 O2 92.67(7) . .
N3 Cd1 O2 146.78(7) . .
O3 Cd1 O4 53.77(6) 4_575 4_575
O1 Cd1 O4 89.34(7) . 4_575
N1 Cd1 O4 150.65(6) . 4_575
N3 Cd1 O4 107.49(7) . 4_575
O2 Cd1 O4 87.80(8) . 4_575
O3 Cd1 C1 127.01(8) 4_575 .
O1 Cd1 C1 27.46(7) . .
N1 Cd1 C1 105.73(6) . .
N3 Cd1 C1 122.08(6) . .
O2 Cd1 C1 26.99(7) . .
O4 Cd1 C1 87.56(7) 4_575 .
O3 Cd1 C6 26.95(7) 4_575 4_575
O1 Cd1 C6 115.38(7) . 4_575
N1 Cd1 C6 124.75(7) . 4_575
N3 Cd1 C6 109.21(6) . 4_575
O2 Cd1 C6 97.71(8) . 4_575
O4 Cd1 C6 26.86(7) 4_575 4_575
C1 Cd1 C6 107.60(7) . 4_575
C1 O1 Cd1 97.58(15) . .
C6 O3 Cd1 99.02(16) . 4_576
C24 N4 C30 107.88(16) . .
C24 N4 C31 126.53(19) . .
C30 N4 C31 125.42(19) . .
C24 N3 C25 105.55(16) . .
C24 N3 Cd1 128.62(14) . .
C25 N3 Cd1 120.61(12) . .
C14 N1 C15 105.96(18) . .
C14 N1 Cd1 132.53(15) . .
C15 N1 Cd1 119.80(13) . .
C14 N2 C20 108.06(18) . .
C14 N2 C21 126.5(2) . .
C20 N2 C21 125.4(2) . .
C8 C7 C5 121.98(19) . .
C8 C7 C12 118.72(19) . .
C5 C7 C12 119.29(18) . .
C1 O2 Cd1 88.00(15) . .
C6 O4 Cd1 85.61(15) . 4_576
C11 C12 C2 123.33(19) . .
C11 C12 C7 118.1(2) . .
C2 C12 C7 118.59(17) . .
C4 C5 C7 120.11(18) . .
C4 C5 C6 117.38(19) . .
C7 C5 C6 122.43(19) . .
C3 C2 C12 119.23(18) . .
C3 C2 C1 116.40(19) . .
C12 C2 C1 124.27(18) . .
C5 C4 C3 120.4(2) . .
C5 C4 H4 119.8 . .
C3 C4 H4 119.8 . .
C2 C3 C4 121.9(2) . .
C2 C3 H3 119.1 . .
C4 C3 H3 119.1 . .
O4 C6 O3 121.4(2) . .
O4 C6 C5 121.0(2) . .
O3 C6 C5 117.3(2) . .
O4 C6 Cd1 67.53(13) . 4_576
O3 C6 Cd1 54.04(13) . 4_576
C5 C6 Cd1 171.31(16) . 4_576
C26 C25 N3 130.72(19) . .
C26 C25 C30 120.1(2) . .
N3 C25 C30 109.18(17) . .
C32 C32 C31 126.0(3) 3_656 .
C32 C32 H32 117.0 3_656 .
C31 C32 H32 117.0 . .
C27 C26 C25 117.4(2) . .
C27 C26 H26 121.3 . .
C25 C26 H26 121.3 . .
O2 C1 O1 119.9(2) . .
O2 C1 C2 123.5(2) . .
O1 C1 C2 116.6(2) . .
O2 C1 Cd1 65.01(13) . .
O1 C1 Cd1 54.96(12) . .
C2 C1 Cd1 171.04(16) . .
N4 C30 C25 105.53(18) . .
N4 C30 C29 132.2(2) . .
C25 C30 C29 122.3(2) . .
C22 C22 C21 126.3(3) 3_756 .
C22 C22 H22 116.8 3_756 .
C21 C22 H22 116.8 . .
N4 C31 C32 112.17(18) . .
N4 C31 H31A 109.2 . .
C32 C31 H31A 109.2 . .
N4 C31 H31B 109.2 . .
C32 C31 H31B 109.2 . .
H31A C31 H31B 107.9 . .
N3 C24 N4 111.82(17) . .
N3 C24 C23 126.52(19) . .
N4 C24 C23 121.65(18) . .
C10 C11 C12 120.8(2) . .
C10 C11 H11 119.6 . .
C12 C11 H11 119.6 . .
N2 C20 C15 105.6(2) . .
N2 C20 C19 133.0(2) . .
C15 C20 C19 121.4(2) . .
C20 C15 C16 120.6(2) . .
C20 C15 N1 108.85(19) . .
C16 C15 N1 130.56(19) . .
C17 C16 C15 117.4(2) . .
C17 C16 H16 121.3 . .
C15 C16 H16 121.3 . .
N1 C14 N2 111.5(2) . .
N1 C14 C13 126.0(2) . .
N2 C14 C13 122.5(2) . .
C28 C29 C30 116.6(2) . .
C28 C29 H29 121.7 . .
C30 C29 H29 121.7 . .
C26 C27 C28 122.1(2) . .
C26 C27 H27 119.0 . .
C28 C27 H27 119.0 . .
N2 C21 C22 113.2(2) . .
N2 C21 H21A 108.9 . .
C22 C21 H21A 108.9 . .
N2 C21 H21B 108.9 . .
C22 C21 H21B 108.9 . .
H21A C21 H21B 107.8 . .
C11 C10 C9 121.0(2) . .
C11 C10 H10 119.5 . .
C9 C10 H10 119.5 . .
C24 C23 H23A 109.5 . .
C24 C23 H23B 109.5 . .
H23A C23 H23B 109.5 . .
C24 C23 H23C 109.5 . .
H23A C23 H23C 109.5 . .
H23B C23 H23C 109.5 . .
C9 C8 C7 121.0(2) . .
C9 C8 H8 119.5 . .
C7 C8 H8 119.5 . .
C18 C19 C20 117.2(2) . .
C18 C19 H19 121.4 . .
C20 C19 H19 121.4 . .
C16 C17 C18 121.2(3) . .
C16 C17 H17 119.4 . .
C18 C17 H17 119.4 . .
C29 C28 C27 121.5(2) . .
C29 C28 H28 119.3 . .
C27 C28 H28 119.3 . .
C19 C18 C17 122.3(3) . .
C19 C18 H18 118.9 . .
C17 C18 H18 118.9 . .
C8 C9 C10 120.4(2) . .
C8 C9 H9 119.8 . .
C10 C9 H9 119.8 . .
C14 C13 H13A 109.5 . .
C14 C13 H13B 109.5 . .
H13A C13 H13B 109.5 . .
C14 C13 H13C 109.5 . .
H13A C13 H13C 109.5 . .
H13B C13 H13C 109.5 . .

loop_
_geom_bond_atom_site_label_1
_geom_bond_atom_site_label_2
_geom_bond_distance
_geom_bond_site_symmetry_2
Cd1 O3 2.234(2) 4_575
Cd1 O1 2.2430(19) .
Cd1 N1 2.2919(17) .
Cd1 N3 2.3249(17) .
Cd1 O2 2.463(2) .
Cd1 O4 2.526(2) 4_575
Cd1 C1 2.715(2) .
Cd1 C6 2.725(2) 4_575
O1 C1 1.263(3) .
O3 C6 1.251(3) .
N4 C24 1.353(3) .
N4 C30 1.378(3) .
N4 C31 1.456(3) .
N3 C24 1.331(2) .
N3 C25 1.393(2) .
N1 C14 1.320(3) .
N1 C15 1.396(3) .
N2 C14 1.357(3) .
N2 C20 1.373(3) .
N2 C21 1.469(3) .
C7 C8 1.417(3) .
C7 C5 1.421(3) .
C7 C12 1.436(3) .
O2 C1 1.233(3) .
O4 C6 1.235(3) .
C12 C11 1.423(3) .
C12 C2 1.429(3) .
C5 C4 1.368(3) .
C5 C6 1.506(3) .
C2 C3 1.375(3) .
C2 C1 1.506(3) .
C4 C3 1.397(3) .
C4 H4 0.9300 .
C3 H3 0.9300 .
C25 C26 1.389(3) .
C25 C30 1.396(3) .
C32 C32 1.308(5) 3_656
C32 C31 1.504(3) .
C32 H32 0.9300 .
C26 C27 1.382(3) .
C26 H26 0.9300 .
C30 C29 1.397(3) .
C22 C22 1.309(5) 3_756
C22 C21 1.494(4) .
C22 H22 0.9300 .
C31 H31A 0.9700 .
C31 H31B 0.9700 .
C24 C23 1.471(3) .
C11 C10 1.362(4) .
C11 H11 0.9300 .
C20 C15 1.393(3) .
C20 C19 1.401(4) .
C15 C16 1.394(3) .
C16 C17 1.377(3) .
C16 H16 0.9300 .
C14 C13 1.494(3) .
C29 C28 1.375(4) .
C29 H29 0.9300 .
C27 C28 1.386(4) .
C27 H27 0.9300 .
C21 H21A 0.9700 .
C21 H21B 0.9700 .
C10 C9 1.395(4) .
C10 H10 0.9300 .
C23 H23A 0.9600 .
C23 H23B 0.9600 .
C23 H23C 0.9600 .
C8 C9 1.362(4) .
C8 H8 0.9300 .
C19 C18 1.349(5) .
C19 H19 0.9300 .
C17 C18 1.398(4) .
C17 H17 0.9300 .
C28 H28 0.9300 .
C18 H18 0.9300 .
C9 H9 0.9300 .
C13 H13A 0.9600 .
C13 H13B 0.9600 .
C13 H13C 0.9600 .
